data_7057640
loop_
_publ_author_name
'Sonawane, Amol D.'
'Garud, Dinesh R.'
'Udagawa, Taro'
'Kubota, Yasuhiro'
'Koketsu, Mamoru'

_publ_section_title
;
 Synthesis of thieno[2,3-c]acridine and furo[2,3-c]acridine derivatives
 via an iodocyclization reaction and their fluorescence properties and DFT
 mechanistic studies
;
_journal_issue 18
_journal_name_full 'New Journal of Chemistry'
_journal_page_first 15315
_journal_paper_doi 10.1039/C8NJ03511C
_journal_volume 42
_journal_year 2018
_chemical_formula_sum 'C22 H14 I N S'
_chemical_formula_weight 451.30
_space_group_crystal_system orthorhombic
_space_group_IT_number 61
_space_group_name_Hall '-P 2ac 2ab'
_space_group_name_H-M_alt 'P b c a'
_symmetry_space_group_name_Hall '-P 2ac 2ab'
_symmetry_space_group_name_H-M 'P b c a'
_atom_sites_solution_hydrogens geom
_atom_sites_solution_primary direct
_atom_sites_solution_secondary difmap
_audit_creation_method SHELXL-2017/1
_audit_update_record
;
2018-08-08 deposited with the CCDC.
2018-08-10 downloaded from the CCDC.
;
_cell_angle_alpha 90
_cell_angle_beta 90
_cell_angle_gamma 90
_cell_formula_units_Z 8
_cell_length_a 9.935(6)
_cell_length_b 20.797(12)
_cell_length_c 17.5203(10)
_cell_measurement_reflns_used 7279
_cell_measurement_temperature 296(2)
_cell_measurement_theta_max 31.0
_cell_measurement_theta_min 3.3
_cell_volume 3620(3)
_computing_cell_refinement CRYSTALCLEAR
_computing_data_collection CRYSTALCLEAR
_computing_data_reduction CRYSTALCLEAR
_computing_molecular_graphics 'Yadokari-XG 2009 (Wakita, Nemoto et al., 2009)'
_computing_publication_material 'Yadokari-XG 2009 (Wakita, Nemoto et al., 2009)'
_computing_structure_refinement 'SHELXL-2017/1 (Sheldrick, 2017)'
_computing_structure_solution 'SHELXS-97 (Sheldrick, 1990)'
_diffrn_ambient_temperature 296(2)
_diffrn_detector_area_resol_mean 14.6199
_diffrn_measured_fraction_theta_full 0.998
_diffrn_measured_fraction_theta_max 0.998
_diffrn_measurement_device_type 'Rigaku/MSC Mercury CCD'
_diffrn_measurement_method dtprofit.ref
_diffrn_radiation_type MoK\a
_diffrn_radiation_wavelength 0.71075
_diffrn_reflns_av_R_equivalents 0.0530
_diffrn_reflns_av_unetI/netI 0.0358
_diffrn_reflns_Laue_measured_fraction_full 0.998
_diffrn_reflns_Laue_measured_fraction_max 0.998
_diffrn_reflns_limit_h_max 12
_diffrn_reflns_limit_h_min -12
_diffrn_reflns_limit_k_max 15
_diffrn_reflns_limit_k_min -27
_diffrn_reflns_limit_l_max 22
_diffrn_reflns_limit_l_min -22
_diffrn_reflns_number 31359
_diffrn_reflns_point_group_measured_fraction_full 0.998
_diffrn_reflns_point_group_measured_fraction_max 0.998
_diffrn_reflns_theta_full 25.242
_diffrn_reflns_theta_max 27.500
_diffrn_reflns_theta_min 3.100
_diffrn_source 'Rotating Anode'
_exptl_absorpt_coefficient_mu 1.888
_exptl_absorpt_correction_T_max 0.950
_exptl_absorpt_correction_T_min 0.813
_exptl_absorpt_correction_type multi-scan
_exptl_absorpt_process_details 'REQAB (Rigaku, 1998)'
_exptl_crystal_colour colorless
_exptl_crystal_density_diffrn 1.656
_exptl_crystal_description rod
_exptl_crystal_F_000 1776
_exptl_crystal_size_max 1.000
_exptl_crystal_size_mid 0.100
_exptl_crystal_size_min 0.100
_refine_diff_density_max 0.677
_refine_diff_density_min -0.607
_refine_diff_density_rms 0.074
_refine_ls_extinction_method none
_refine_ls_goodness_of_fit_ref 1.045
_refine_ls_hydrogen_treatment constr
_refine_ls_matrix_type full
_refine_ls_number_parameters 227
_refine_ls_number_reflns 4148
_refine_ls_number_restraints 0
_refine_ls_restrained_S_all 1.045
_refine_ls_R_factor_all 0.0744
_refine_ls_R_factor_gt 0.0497
_refine_ls_shift/su_max 0.001
_refine_ls_shift/su_mean 0.000
_refine_ls_structure_factor_coef Fsqd
_refine_ls_weighting_details 'w=1/[\s^2^(Fo^2^)+(0.1000P)^2^] where P=(Fo^2^+2Fc^2^)/3'
_refine_ls_weighting_scheme calc
_refine_ls_wR_factor_gt 0.1489
_refine_ls_wR_factor_ref 0.1688
_reflns_Friedel_coverage 0.000
_reflns_number_gt 3027
_reflns_number_total 4148
_reflns_threshold_expression 'I > 2\s(I)'
_cod_data_source_file c8nj03511c3.cif
_cod_data_source_block 180124
_cod_depositor_comments 'Adding full bibliography for 7057640.cif.'
_cod_database_code 7057640
_shelx_shelxl_version_number 2017/1
_shelx_space_group_comment
;
The symmetry employed for this shelxl refinement is uniquely defined
by the following loop, which should always be used as a source of
symmetry information in preference to the above space-group names.
They are only intended as comments.
;
_shelx_estimated_absorpt_t_min 0.254
_shelx_estimated_absorpt_t_max 0.834

loop_
_space_group_symop_operation_xyz
'x, y, z'
'-x+1/2, -y, z+1/2'
'x+1/2, -y+1/2, -z'
'-x, y+1/2, -z+1/2'
'-x, -y, -z'
'x-1/2, y, -z-1/2'
'-x-1/2, y-1/2, z'
'x, -y-1/2, z-1/2'

loop_
_atom_site_label
_atom_site_type_symbol
_atom_site_fract_x
_atom_site_fract_y
_atom_site_fract_z
_atom_site_U_iso_or_equiv
_atom_site_adp_type
_atom_site_occupancy
_atom_site_site_symmetry_order
_atom_site_calc_flag
_atom_site_refinement_flags_posn
_atom_site_refinement_flags_adp
I2 I 0.48475(4) 0.71085(2) 0.51212(2) 0.06284(19) Uani 1 1 d . .
S3 S 0.74629(12) 0.58822(6) 0.76874(8) 0.0541(3) Uani 1 1 d . .
N4 N 0.4071(3) 0.75768(18) 0.8199(2) 0.0446(8) Uani 1 1 d . .
C10 C 0.4710(4) 0.7253(2) 0.7643(3) 0.0402(9) Uani 1 1 d . .
C11 C 0.4467(4) 0.7348(2) 0.6847(3) 0.0428(9) Uani 1 1 d . .
C12 C 0.5183(4) 0.6958(2) 0.6296(3) 0.0436(10) Uani 1 1 d . .
C13 C 0.5701(4) 0.6783(2) 0.7866(2) 0.0430(9) Uani 1 1 d . .
C14 C 0.6331(4) 0.6423(2) 0.7300(3) 0.0418(9) Uani 1 1 d . .
C15 C 0.6089(4) 0.6494(2) 0.6506(3) 0.0439(10) Uani 1 1 d . .
C16 C 0.3134(4) 0.8017(2) 0.7976(3) 0.0454(10) Uani 1 1 d . .
C17 C 0.2828(4) 0.8150(2) 0.7210(3) 0.0484(10) Uani 1 1 d . .
C18 C 0.6819(5) 0.6078(2) 0.5957(3) 0.0491(10) Uani 1 1 d . .
C19 C 0.6178(5) 0.6618(2) 0.8609(3) 0.0536(12) Uani 1 1 d . .
H1 H 0.587548 0.681399 0.905412 0.064 Uiso 1 1 calc R U
C20 C 0.3519(4) 0.7802(2) 0.6646(3) 0.0479(11) Uani 1 1 d . .
H2 H 0.333594 0.787895 0.613314 0.058 Uiso 1 1 calc R U
C21 C 0.7109(5) 0.6150(2) 0.8598(3) 0.0568(12) Uani 1 1 d . .
H3 H 0.751948 0.598807 0.903456 0.068 Uiso 1 1 calc R U
C22 C 0.1191(5) 0.8955(2) 0.7582(4) 0.0619(14) Uani 1 1 d . .
C23 C 0.2421(5) 0.8368(3) 0.8554(3) 0.0604(13) Uani 1 1 d . .
H4 H 0.259002 0.828734 0.906754 0.073 Uiso 1 1 calc R U
C24 C 0.1828(4) 0.8624(2) 0.7026(3) 0.0563(12) Uani 1 1 d . .
H5 H 0.161722 0.870396 0.651777 0.068 Uiso 1 1 calc R U
C25 C 0.8004(5) 0.6271(3) 0.5630(4) 0.0700(15) Uani 1 1 d . .
H6 H 0.836556 0.666720 0.576482 0.084 Uiso 1 1 calc R U
C26 C 0.1501(5) 0.8817(3) 0.8350(4) 0.0683(15) Uani 1 1 d . .
H7 H 0.105628 0.904328 0.873197 0.082 Uiso 1 1 calc R U
C27 C 0.0141(5) 0.9461(3) 0.7402(5) 0.079(2) Uani 1 1 d . .
H8 H 0.002103 0.948782 0.685886 0.119 Uiso 1 1 calc R U
H9 H 0.043260 0.986973 0.759414 0.119 Uiso 1 1 calc R U
H10 H -0.069719 0.934476 0.763726 0.119 Uiso 1 1 calc R U
C28 C 0.6328(6) 0.5478(3) 0.5773(4) 0.0820(18) Uani 1 1 d . .
H11 H 0.553795 0.532981 0.599595 0.098 Uiso 1 1 calc R U
C29 C 0.8676(7) 0.5895(4) 0.5107(4) 0.088(2) Uani 1 1 d . .
H12 H 0.947335 0.603854 0.488737 0.106 Uiso 1 1 calc R U
C30 C 0.8155(8) 0.5306(4) 0.4913(4) 0.0850(19) Uani 1 1 d . .
H13 H 0.858716 0.505503 0.454851 0.102 Uiso 1 1 calc R U
C31 C 0.7023(9) 0.5091(3) 0.5247(5) 0.097(2) Uani 1 1 d . .
H14 H 0.669853 0.468372 0.512868 0.117 Uiso 1 1 calc R U

loop_
_atom_site_aniso_label
_atom_site_aniso_U_11
_atom_site_aniso_U_22
_atom_site_aniso_U_33
_atom_site_aniso_U_23
_atom_site_aniso_U_13
_atom_site_aniso_U_12
I2 0.0762(3) 0.0746(3) 0.0377(3) 0.00595(15) -0.00046(14) 0.00951(17)
S3 0.0500(6) 0.0480(7) 0.0642(8) 0.0097(6) -0.0009(5) 0.0098(5)
N4 0.0445(18) 0.051(2) 0.0387(19) 0.0046(16) -0.0030(15) 0.0025(17)
C10 0.038(2) 0.041(2) 0.042(3) 0.0040(18) 0.0023(17) -0.0011(17)
C11 0.046(2) 0.044(2) 0.039(2) 0.0075(19) -0.0022(19) -0.0024(19)
C12 0.051(2) 0.049(2) 0.031(2) 0.0038(19) 0.0017(17) 0.0002(19)
C13 0.039(2) 0.044(2) 0.046(2) 0.0075(19) -0.0043(18) -0.0043(18)
C14 0.0378(19) 0.040(2) 0.048(2) 0.0058(19) 0.0035(17) -0.0009(17)
C15 0.044(2) 0.045(2) 0.043(2) 0.0050(19) 0.0067(18) -0.0041(18)
C16 0.040(2) 0.042(2) 0.054(3) 0.000(2) 0.0015(19) -0.0047(18)
C17 0.040(2) 0.050(3) 0.055(3) 0.007(2) -0.0030(19) -0.0024(19)
C18 0.052(2) 0.048(3) 0.047(3) 0.002(2) 0.000(2) 0.000(2)
C19 0.055(3) 0.059(3) 0.047(3) 0.010(2) -0.005(2) 0.006(2)
C20 0.051(2) 0.057(3) 0.036(2) 0.0100(19) -0.0074(19) 0.000(2)
C21 0.058(3) 0.062(3) 0.051(3) 0.011(2) -0.008(2) 0.001(2)
C22 0.041(2) 0.050(3) 0.094(4) 0.003(3) -0.003(3) 0.000(2)
C23 0.057(3) 0.073(3) 0.051(3) -0.009(2) 0.005(2) 0.011(3)
C24 0.045(2) 0.051(3) 0.072(3) 0.011(3) -0.009(2) 0.001(2)
C25 0.054(3) 0.070(3) 0.086(4) -0.024(3) 0.023(3) -0.012(2)
C26 0.049(3) 0.072(4) 0.084(4) -0.018(3) 0.010(3) 0.007(3)
C27 0.056(3) 0.054(3) 0.128(7) 0.006(4) -0.003(3) 0.014(2)
C28 0.086(4) 0.060(3) 0.100(5) -0.013(3) 0.035(4) -0.012(3)
C29 0.065(4) 0.103(5) 0.097(5) -0.035(4) 0.026(3) -0.006(4)
C30 0.085(5) 0.086(5) 0.084(4) -0.033(3) 0.017(3) 0.008(4)
C31 0.113(6) 0.055(4) 0.123(6) -0.033(4) 0.032(5) -0.006(4)

loop_
_atom_type_symbol
_atom_type_description
_atom_type_scat_dispersion_real
_atom_type_scat_dispersion_imag
_atom_type_scat_source
C C 0.0033 0.0016 'International Tables Vol C Tables 4.2.6.8 and 6.1.1.4'
H H 0.0000 0.0000 'International Tables Vol C Tables 4.2.6.8 and 6.1.1.4'
I I -0.4742 1.8119 'International Tables Vol C Tables 4.2.6.8 and 6.1.1.4'
N N 0.0061 0.0033 'International Tables Vol C Tables 4.2.6.8 and 6.1.1.4'
S S 0.1246 0.1234 'International Tables Vol C Tables 4.2.6.8 and 6.1.1.4'

loop_
_geom_angle_atom_site_label_1
_geom_angle_atom_site_label_2
_geom_angle_atom_site_label_3
_geom_angle
C21 S3 C14 91.2(2)
C10 N4 C16 116.9(4)
N4 C10 C11 123.9(4)
N4 C10 C13 117.8(4)
C11 C10 C13 118.3(4)
C20 C11 C10 117.4(4)
C20 C11 C12 123.3(4)
C10 C11 C12 119.3(4)
C15 C12 C11 122.6(4)
C15 C12 I2 118.1(3)
C11 C12 I2 119.3(3)
C14 C13 C19 111.8(4)
C14 C13 C10 118.6(4)
C19 C13 C10 129.6(4)
C13 C14 C15 124.6(4)
C13 C14 S3 111.2(3)
C15 C14 S3 124.2(3)
C12 C15 C14 116.6(4)
C12 C15 C18 123.9(4)
C14 C15 C18 119.5(4)
N4 C16 C17 123.6(4)
N4 C16 C23 118.5(4)
C17 C16 C23 117.9(4)
C20 C17 C16 117.8(4)
C20 C17 C24 122.2(5)
C16 C17 C24 119.9(5)
C25 C18 C28 118.2(5)
C25 C18 C15 121.4(4)
C28 C18 C15 120.4(4)
C21 C19 C13 113.0(5)
C21 C19 H1 123.5
C13 C19 H1 123.5
C11 C20 C17 120.4(4)
C11 C20 H2 119.8
C17 C20 H2 119.8
C19 C21 S3 112.8(4)
C19 C21 H3 123.6
S3 C21 H3 123.6
C24 C22 C26 118.8(5)
C24 C22 C27 121.7(6)
C26 C22 C27 119.5(6)
C26 C23 C16 119.8(5)
C26 C23 H4 120.1
C16 C23 H4 120.1
C22 C24 C17 120.8(5)
C22 C24 H5 119.6
C17 C24 H5 119.6
C18 C25 C29 121.9(5)
C18 C25 H6 119.0
C29 C25 H6 119.0
C23 C26 C22 122.7(5)
C23 C26 H7 118.6
C22 C26 H7 118.6
C22 C27 H8 109.5
C22 C27 H9 109.5
H8 C27 H9 109.5
C22 C27 H10 109.5
H8 C27 H10 109.5
H9 C27 H10 109.5
C18 C28 C31 119.9(6)
C18 C28 H11 120.1
C31 C28 H11 120.1
C30 C29 C25 119.3(6)
C30 C29 H12 120.4
C25 C29 H12 120.4
C31 C30 C29 120.3(6)
C31 C30 H13 119.8
C29 C30 H13 119.8
C30 C31 C28 120.4(6)
C30 C31 H14 119.8
C28 C31 H14 119.8

loop_
_geom_bond_atom_site_label_1
_geom_bond_atom_site_label_2
_geom_bond_distance
I2 C12 2.108(5)
S3 C21 1.726(5)
S3 C14 1.730(4)
N4 C10 1.343(6)
N4 C16 1.363(6)
C10 C11 1.430(7)
C10 C13 1.441(6)
C11 C20 1.380(6)
C11 C12 1.449(7)
C12 C15 1.370(6)
C13 C14 1.392(6)
C13 C19 1.426(6)
C14 C15 1.419(6)
C15 C18 1.484(6)
C16 C17 1.404(7)
C16 C23 1.436(6)
C17 C20 1.403(7)
C17 C24 1.436(6)
C18 C25 1.369(6)
C18 C28 1.377(7)
C19 C21 1.342(7)
C19 H1 0.9300
C20 H2 0.9300
C21 H3 0.9300
C22 C24 1.351(7)
C22 C26 1.409(8)
C22 C27 1.514(7)
C23 C26 1.355(7)
C23 H4 0.9300
C24 H5 0.9300
C25 C29 1.377(8)
C25 H6 0.9300
C26 H7 0.9300
C27 H8 0.9600
C27 H9 0.9600
C27 H10 0.9600
C28 C31 1.405(8)
C28 H11 0.9300
C29 C30 1.371(10)
C29 H12 0.9300
C30 C31 1.344(11)
C30 H13 0.9300
C31 H14 0.9300

loop_
_geom_torsion_atom_site_label_1
_geom_torsion_atom_site_label_2
_geom_torsion_atom_site_label_3
_geom_torsion_atom_site_label_4
_geom_torsion
C16 N4 C10 C11 0.4(6)
C16 N4 C10 C13 -179.7(4)
N4 C10 C11 C20 0.1(6)
C13 C10 C11 C20 -179.8(4)
N4 C10 C11 C12 -178.1(4)
C13 C10 C11 C12 2.1(6)
C20 C11 C12 C15 -177.7(4)
C10 C11 C12 C15 0.3(7)
C20 C11 C12 I2 2.9(6)
C10 C11 C12 I2 -179.1(3)
N4 C10 C13 C14 177.3(4)
C11 C10 C13 C14 -2.9(6)
N4 C10 C13 C19 -3.3(7)
C11 C10 C13 C19 176.6(4)
C19 C13 C14 C15 -178.2(4)
C10 C13 C14 C15 1.4(6)
C19 C13 C14 S3 1.2(5)
C10 C13 C14 S3 -179.2(3)
C21 S3 C14 C13 -1.0(3)
C21 S3 C14 C15 178.4(4)
C11 C12 C15 C14 -1.8(6)
I2 C12 C15 C14 177.5(3)
C11 C12 C15 C18 178.8(4)
I2 C12 C15 C18 -1.8(6)
C13 C14 C15 C12 1.0(6)
S3 C14 C15 C12 -178.3(3)
C13 C14 C15 C18 -179.6(4)
S3 C14 C15 C18 1.1(6)
C10 N4 C16 C17 -0.9(6)
C10 N4 C16 C23 179.4(4)
N4 C16 C17 C20 0.7(7)
C23 C16 C17 C20 -179.5(4)
N4 C16 C17 C24 -179.7(4)
C23 C16 C17 C24 0.0(6)
C12 C15 C18 C25 86.4(6)
C14 C15 C18 C25 -93.0(6)
C12 C15 C18 C28 -94.8(6)
C14 C15 C18 C28 85.9(6)
C14 C13 C19 C21 -0.8(6)
C10 C13 C19 C21 179.7(5)
C10 C11 C20 C17 -0.2(6)
C12 C11 C20 C17 177.8(4)
C16 C17 C20 C11 -0.1(7)
C24 C17 C20 C11 -179.7(4)
C13 C19 C21 S3 0.0(6)
C14 S3 C21 C19 0.6(4)
N4 C16 C23 C26 178.8(4)
C17 C16 C23 C26 -1.0(7)
C26 C22 C24 C17 -1.5(7)
C27 C22 C24 C17 179.6(4)
C20 C17 C24 C22 -179.3(4)
C16 C17 C24 C22 1.2(7)
C28 C18 C25 C29 2.6(10)
C15 C18 C25 C29 -178.6(6)
C16 C23 C26 C22 0.7(8)
C24 C22 C26 C23 0.5(8)
C27 C22 C26 C23 179.5(5)
C25 C18 C28 C31 -1.7(10)
C15 C18 C28 C31 179.5(6)
C18 C25 C29 C30 -0.8(11)
C25 C29 C30 C31 -2.0(13)
C29 C30 C31 C28 2.8(14)
C18 C28 C31 C30 -1.0(13)
